data_7241994
loop_
_publ_author_name
'Wang, Wen-Juan'
'Liu, Jiao'
'Yan, Yang-Tian'
'Yang, Xiao-Li'
'Zhang, Wen-Yan'
'Yang, Guo-Ping'
'Wang, Yao-Yu'

_publ_section_title
;
 Uncommon thioether-modified metal--organic frameworks with unique
 selective CO2 sorption and efficient catalytic conversion
;
_journal_issue 6
_journal_name_full CrystEngComm
_journal_page_first 1447
_journal_page_last 1454
_journal_paper_doi 10.1039/D0CE01784A
_journal_volume 23
_journal_year 2021
_chemical_formula_moiety '0.25(C200 H176 Mn12 N16 O56 S8), 0.5(H4 O2)'
_chemical_formula_sum 'C50 H46 Mn3 N4 O15 S2'
_chemical_formula_weight 1171.85
_space_group_crystal_system monoclinic
_space_group_IT_number 15
_space_group_name_Hall '-C 2yc'
_space_group_name_H-M_alt 'C 1 2/c 1'
_atom_sites_solution_hydrogens mixed
_audit_creation_date 2019-12-16
_audit_creation_method
;
Olex2 1.2
(compiled 2018.05.29 svn.r3508 for OlexSys, GUI svn.r5506)
;
_audit_update_record
;
2020-11-13 deposited with the CCDC.	2020-12-28 downloaded from the CCDC.
;
_cell_angle_alpha 90
_cell_angle_beta 117.2650(10)
_cell_angle_gamma 90
_cell_formula_units_Z 4
_cell_length_a 27.221(2)
_cell_length_b 15.4625(13)
_cell_length_c 13.3640(11)
_cell_measurement_reflns_used 5428
_cell_measurement_temperature 296.15
_cell_measurement_theta_max 26.18
_cell_measurement_theta_min 2.59
_cell_volume 5000.0(7)
_computing_cell_refinement 'SAINT V8.38A (?, 2016)'
_computing_data_reduction 'SAINT V8.38A (?, 2016)'
_computing_molecular_graphics 'Olex2 (Dolomanov et al., 2009)'
_computing_publication_material 'Olex2 (Dolomanov et al., 2009)'
_computing_structure_refinement 'ShelXL (Sheldrick, 2015)'
_computing_structure_solution 'SHELXT 2014/5 (Sheldrick, 2014)'
_diffrn_ambient_temperature 296.15
_diffrn_measured_fraction_theta_full 0.997
_diffrn_measured_fraction_theta_max 0.995
_diffrn_measurement_device_type 'Bruker APEX-II CCD'
_diffrn_measurement_method '\f and \w scans'
_diffrn_radiation_type MoK\a
_diffrn_radiation_wavelength 0.71073
_diffrn_reflns_av_R_equivalents 0.0617
_diffrn_reflns_av_unetI/netI 0.0563
_diffrn_reflns_Laue_measured_fraction_full 0.997
_diffrn_reflns_Laue_measured_fraction_max 0.995
_diffrn_reflns_limit_h_max 33
_diffrn_reflns_limit_h_min -20
_diffrn_reflns_limit_k_max 19
_diffrn_reflns_limit_k_min -19
_diffrn_reflns_limit_l_max 15
_diffrn_reflns_limit_l_min -16
_diffrn_reflns_number 13747
_diffrn_reflns_point_group_measured_fraction_full 0.997
_diffrn_reflns_point_group_measured_fraction_max 0.995
_diffrn_reflns_theta_full 25.242
_diffrn_reflns_theta_max 26.213
_diffrn_reflns_theta_min 2.015
_diffrn_standards_number 0
_exptl_absorpt_coefficient_mu 0.903
_exptl_absorpt_correction_T_max 0.7867
_exptl_absorpt_correction_T_min 0.6952
_exptl_absorpt_correction_type multi-scan
_exptl_absorpt_process_details SADABS
_exptl_crystal_colour colourless
_exptl_crystal_colour_primary colourless
_exptl_crystal_density_diffrn 1.557
_exptl_crystal_description block
_exptl_crystal_F_000 2404
_refine_diff_density_max 0.777
_refine_diff_density_min -0.458
_refine_diff_density_rms 0.088
_refine_ls_extinction_method none
_refine_ls_goodness_of_fit_ref 1.042
_refine_ls_hydrogen_treatment constr
_refine_ls_matrix_type full
_refine_ls_number_parameters 339
_refine_ls_number_reflns 5008
_refine_ls_number_restraints 0
_refine_ls_restrained_S_all 1.042
_refine_ls_R_factor_all 0.0540
_refine_ls_R_factor_gt 0.0418
_refine_ls_shift/su_max 0.001
_refine_ls_shift/su_mean 0.000
_refine_ls_structure_factor_coef Fsqd
_refine_ls_weighting_details 'w=1/[\s^2^(Fo^2^)+(0.0680P)^2^] where P=(Fo^2^+2Fc^2^)/3'
_refine_ls_weighting_scheme calc
_refine_ls_wR_factor_gt 0.1093
_refine_ls_wR_factor_ref 0.1165
_reflns_Friedel_coverage 0.000
_reflns_number_gt 4046
_reflns_number_total 5008
_reflns_threshold_expression 'I > 2\s(I)'
_cod_data_source_file d0ce01784a2.cif
_cod_data_source_block xb2678_0m
_cod_depositor_comments 'Adding full bibliography for 7241993--7241994.cif.'
_cod_database_code 7241994
_shelx_shelxl_version_number 2018/3
_shelx_space_group_comment
;
The symmetry employed for this shelxl refinement is uniquely defined
by the following loop, which should always be used as a source of
symmetry information in preference to the above space-group names.
They are only intended as comments.
;
_olex2_refinement_description
;
1. Fixed Uiso
 At 1.2 times of:
  All C(H) groups, All C(H,H) groups
 At 1.5 times of:
  All C(H,H,H) groups, All O(H,H) groups
2. Others
 Fixed Sof: H8A(0.5) H8B(0.5)
3.a Riding coordinates:
 O8(H8A,H8B)
3.b Secondary CH2 refined with riding coordinates:
 C5(H5A,H5B)
3.c Aromatic/amide H refined with riding coordinates:
 C3(H3), C7(H7), C14(H14), C15(H15), C17(H17), C18(H18), C19(H19), C22(H22),
 C23(H23), C24(H24), C25(H25)
3.d Idealised Me refined as rotating group:
 C11(H11A,H11B,H11C), C12(H12A,H12B,H12C), C13(H13A,H13B,H13C)
;
_olex2_submission_special_instructions 'No special instructions were received'

loop_
_space_group_symop_operation_xyz
'x, y, z'
'-x, y, -z+1/2'
'x+1/2, y+1/2, z'
'-x+1/2, y+1/2, -z+1/2'
'-x, -y, -z'
'x, -y, z-1/2'
'-x+1/2, -y+1/2, -z'
'x+1/2, -y+1/2, z-1/2'

loop_
_atom_site_label
_atom_site_type_symbol
_atom_site_fract_x
_atom_site_fract_y
_atom_site_fract_z
_atom_site_U_iso_or_equiv
_atom_site_adp_type
_atom_site_occupancy
_atom_site_site_symmetry_order
_atom_site_calc_flag
_atom_site_refinement_flags_posn
_atom_site_refinement_flags_adp
_atom_site_refinement_flags_occupancy
_atom_site_disorder_assembly
_atom_site_disorder_group
Mn1 Mn 0.750000 0.250000 1.000000 0.02121(14) Uani 1 2 d S T P . .
Mn2 Mn 0.62953(2) 0.16990(2) 0.01057(3) 0.02528(13) Uani 1 1 d . . . . .
S1 S 0.64014(3) 0.38188(6) 0.47094(7) 0.0478(2) Uani 1 1 d . . . . .
O1 O 0.67094(8) 0.25329(12) 0.85105(15) 0.0395(5) Uani 1 1 d . . . . .
O2 O 0.59014(8) 0.21562(13) 0.84233(15) 0.0405(5) Uani 1 1 d . . . . .
O3 O 0.64037(8) 0.29828(12) 0.06778(16) 0.0390(5) Uani 1 1 d . . . . .
O4 O 0.61417(8) 0.03410(12) -0.03605(18) 0.0451(5) Uani 1 1 d . . . . .
O5 O 0.72205(7) 0.34380(11) 0.08750(15) 0.0328(4) Uani 1 1 d . . . . .
O6 O 0.78202(7) 0.64238(11) 0.44368(14) 0.0301(4) Uani 1 1 d . . . . .
O7 O 0.80066(9) 0.61343(15) 0.30488(19) 0.0589(7) Uani 1 1 d . . . . .
N1 N 0.66746(11) -0.08270(18) -0.0045(3) 0.0587(7) Uani 1 1 d . . . . .
N2 N 0.57464(10) 0.15479(14) 0.0925(2) 0.0368(5) Uani 1 1 d . . . . .
C1 C 0.61919(11) 0.25179(16) 0.8030(2) 0.0308(6) Uani 1 1 d . . . . .
C2 C 0.59010(11) 0.29631(19) 0.6907(2) 0.0342(6) Uani 1 1 d . . . . .
C3 C 0.62072(11) 0.32164(17) 0.6366(2) 0.0312(6) Uani 1 1 d . . . . .
H3 H 0.658516 0.310800 0.670551 0.037 Uiso 1 1 calc R . . . .
C4 C 0.59617(11) 0.3627(2) 0.5333(2) 0.0393(6) Uani 1 1 d . . . . .
C5 C 0.60690(11) 0.46181(18) 0.3618(2) 0.0357(6) Uani 1 1 d . . . . .
H5A H 0.570842 0.441827 0.306504 0.043 Uiso 1 1 calc R . . . .
H5B H 0.602497 0.515972 0.393482 0.043 Uiso 1 1 calc R . . . .
C6 C 0.64536(10) 0.47282(16) 0.3092(2) 0.0280(5) Uani 1 1 d . . . . .
C7 C 0.64224(10) 0.41578(17) 0.2264(2) 0.0303(6) Uani 1 1 d . . . . .
H7 H 0.613962 0.375081 0.198193 0.036 Uiso 1 1 calc R . . . .
C8 C 0.68049(10) 0.41824(16) 0.18467(19) 0.0272(5) Uani 1 1 d . . . . .
C9 C 0.68121(10) 0.34834(16) 0.1063(2) 0.0270(5) Uani 1 1 d . . . . .
C10 C 0.64529(13) -0.01182(19) -0.0605(3) 0.0444(7) Uani 1 1 d . . . . .
C11 C 0.65642(18) -0.1089(2) 0.0892(4) 0.0782(12) Uani 1 1 d . . . . .
H11A H 0.644976 -0.059400 0.116565 0.117 Uiso 1 1 calc GR . . . .
H11B H 0.689420 -0.132733 0.148770 0.117 Uiso 1 1 calc GR . . . .
H11C H 0.627663 -0.151671 0.063258 0.117 Uiso 1 1 calc GR . . . .
C12 C 0.70729(17) -0.1367(3) -0.0229(4) 0.0915(15) Uani 1 1 d . . . . .
H12A H 0.688151 -0.184007 -0.071777 0.137 Uiso 1 1 calc GR . . . .
H12B H 0.734607 -0.158795 0.047958 0.137 Uiso 1 1 calc GR . . . .
H12C H 0.725028 -0.102373 -0.056887 0.137 Uiso 1 1 calc GR . . . .
C13 C 0.65548(16) 0.0154(2) -0.1574(3) 0.0672(10) Uani 1 1 d . . . . .
H13A H 0.624604 0.048641 -0.209824 0.101 Uiso 1 1 calc GR . . . .
H13B H 0.659967 -0.034942 -0.194393 0.101 Uiso 1 1 calc GR . . . .
H13C H 0.688389 0.050017 -0.129797 0.101 Uiso 1 1 calc GR . . . .
C14 C 0.59492(13) 0.1898(2) 0.1979(3) 0.0433(7) Uani 1 1 d . . . . .
H14 H 0.629240 0.216858 0.227998 0.052 Uiso 1 1 calc R . . . .
C15 C 0.56717(13) 0.1871(2) 0.2612(3) 0.0472(7) Uani 1 1 d . . . . .
H15 H 0.582126 0.212427 0.332120 0.057 Uiso 1 1 calc R . . . .
C16 C 0.51585(12) 0.14536(19) 0.2171(3) 0.0393(7) Uani 1 1 d . . . . .
C17 C 0.49753(16) 0.1068(3) 0.1147(3) 0.0676(11) Uani 1 1 d . . . . .
H17 H 0.464528 0.076012 0.084082 0.081 Uiso 1 1 calc R . . . .
C18 C 0.52807(15) 0.1137(2) 0.0567(3) 0.0596(10) Uani 1 1 d . . . . .
H18 H 0.514314 0.086989 -0.013317 0.071 Uiso 1 1 calc R . . . .
C19 C 0.72054(10) 0.48281(16) 0.2222(2) 0.0284(5) Uani 1 1 d . . . . .
H19 H 0.745163 0.487384 0.192029 0.034 Uiso 1 1 calc R . . . .
C20 C 0.72378(10) 0.54048(15) 0.3048(2) 0.0271(5) Uani 1 1 d . . . . .
C21 C 0.77075(11) 0.60386(16) 0.3507(2) 0.0321(6) Uani 1 1 d . . . . .
C22 C 0.68711(10) 0.53403(16) 0.3503(2) 0.0293(5) Uani 1 1 d . . . . .
H22 H 0.690630 0.570775 0.408357 0.035 Uiso 1 1 calc R . . . .
C23 C 0.53978(13) 0.3789(3) 0.4837(3) 0.0707(12) Uani 1 1 d . . . . .
H23 H 0.522611 0.406742 0.414376 0.085 Uiso 1 1 calc R . . . .
C24 C 0.50916(14) 0.3536(3) 0.5373(3) 0.0834(15) Uani 1 1 d . . . . .
H24 H 0.471485 0.365349 0.504139 0.100 Uiso 1 1 calc R . . . .
C25 C 0.53380(13) 0.3108(3) 0.6399(3) 0.0608(10) Uani 1 1 d . . . . .
H25 H 0.512637 0.292138 0.674077 0.073 Uiso 1 1 calc R . . . .
O8 O 0.500000 0.0891(3) 0.750000 0.145(2) Uani 1 2 d S T P . .
H8A H 0.473870 0.125754 0.723240 0.217 Uiso 0.5 1 d R . . A -1
H8B H 0.529210 0.119524 0.779920 0.217 Uiso 0.5 1 d R . . A -1

loop_
_atom_site_aniso_label
_atom_site_aniso_U_11
_atom_site_aniso_U_22
_atom_site_aniso_U_33
_atom_site_aniso_U_23
_atom_site_aniso_U_13
_atom_site_aniso_U_12
Mn1 0.0246(3) 0.0226(3) 0.0219(3) 0.00117(19) 0.0154(2) -0.00133(19)
Mn2 0.0289(2) 0.0278(2) 0.0265(2) -0.00051(15) 0.01907(17) -0.00190(15)
S1 0.0452(4) 0.0678(5) 0.0449(4) 0.0169(4) 0.0333(4) 0.0093(4)
O1 0.0333(11) 0.0490(12) 0.0295(10) 0.0063(8) 0.0087(8) 0.0025(8)
O2 0.0449(11) 0.0495(12) 0.0279(10) 0.0053(9) 0.0173(9) -0.0086(9)
O3 0.0415(11) 0.0367(10) 0.0491(12) -0.0171(9) 0.0297(9) -0.0132(9)
O4 0.0549(12) 0.0344(11) 0.0665(14) -0.0097(10) 0.0455(11) -0.0089(9)
O5 0.0397(10) 0.0339(10) 0.0378(10) -0.0099(8) 0.0289(9) -0.0063(8)
O6 0.0310(9) 0.0297(9) 0.0325(10) -0.0095(7) 0.0171(8) -0.0002(7)
O7 0.0661(14) 0.0696(15) 0.0703(15) -0.0383(12) 0.0565(13) -0.0375(12)
N1 0.0610(18) 0.0416(16) 0.078(2) -0.0087(14) 0.0361(16) -0.0048(13)
N2 0.0454(14) 0.0331(12) 0.0482(14) -0.0003(10) 0.0354(12) -0.0014(10)
C1 0.0370(15) 0.0333(14) 0.0238(12) -0.0008(10) 0.0155(11) -0.0009(11)
C2 0.0325(14) 0.0457(16) 0.0255(13) 0.0052(11) 0.0143(11) 0.0008(12)
C3 0.0282(13) 0.0383(15) 0.0289(14) -0.0004(11) 0.0146(11) 0.0004(11)
C4 0.0390(16) 0.0547(17) 0.0321(14) 0.0076(13) 0.0231(12) 0.0023(13)
C5 0.0395(15) 0.0400(15) 0.0397(15) 0.0012(12) 0.0286(13) 0.0008(12)
C6 0.0337(13) 0.0295(13) 0.0301(13) 0.0011(10) 0.0227(11) 0.0001(10)
C7 0.0341(14) 0.0311(13) 0.0327(13) -0.0044(11) 0.0212(11) -0.0059(11)
C8 0.0342(13) 0.0279(12) 0.0255(12) -0.0032(10) 0.0190(11) -0.0017(10)
C9 0.0344(14) 0.0273(13) 0.0238(12) -0.0023(10) 0.0172(11) -0.0023(10)
C10 0.0501(17) 0.0350(16) 0.0590(19) -0.0151(14) 0.0345(15) -0.0151(14)
C11 0.091(3) 0.055(2) 0.088(3) 0.009(2) 0.041(2) -0.017(2)
C12 0.071(3) 0.058(2) 0.141(4) -0.027(3) 0.043(3) 0.011(2)
C13 0.098(3) 0.058(2) 0.078(2) -0.0216(19) 0.069(2) -0.017(2)
C14 0.0437(16) 0.0486(17) 0.0462(18) -0.0031(13) 0.0280(14) -0.0059(13)
C15 0.0491(18) 0.0568(19) 0.0448(17) -0.0037(14) 0.0293(15) -0.0022(15)
C16 0.0454(16) 0.0394(15) 0.0515(17) 0.0002(13) 0.0380(14) -0.0004(13)
C17 0.070(2) 0.084(3) 0.076(3) -0.032(2) 0.057(2) -0.037(2)
C18 0.068(2) 0.072(2) 0.060(2) -0.0271(18) 0.0473(18) -0.0283(19)
C19 0.0302(13) 0.0337(14) 0.0283(13) -0.0053(10) 0.0193(11) -0.0038(10)
C20 0.0306(13) 0.0273(13) 0.0290(13) -0.0028(10) 0.0185(11) -0.0017(10)
C21 0.0361(14) 0.0313(14) 0.0365(14) -0.0102(11) 0.0230(12) -0.0030(11)
C22 0.0387(14) 0.0288(13) 0.0289(13) -0.0042(10) 0.0227(11) 0.0013(11)
C23 0.046(2) 0.126(4) 0.047(2) 0.048(2) 0.0268(16) 0.024(2)
C24 0.0379(19) 0.156(4) 0.061(2) 0.058(3) 0.0271(18) 0.024(2)
C25 0.0365(17) 0.108(3) 0.0462(19) 0.0325(19) 0.0258(15) 0.0094(18)
O8 0.066(3) 0.099(4) 0.190(6) 0.000 -0.010(3) 0.000

loop_
_atom_type_symbol
_atom_type_description
_atom_type_scat_dispersion_real
_atom_type_scat_dispersion_imag
_atom_type_scat_source
C C 0.0033 0.0016 'International Tables Vol C Tables 4.2.6.8 and 6.1.1.4'
H H 0.0000 0.0000 'International Tables Vol C Tables 4.2.6.8 and 6.1.1.4'
Mn Mn 0.3368 0.7283 'International Tables Vol C Tables 4.2.6.8 and 6.1.1.4'
N N 0.0061 0.0033 'International Tables Vol C Tables 4.2.6.8 and 6.1.1.4'
O O 0.0106 0.0060 'International Tables Vol C Tables 4.2.6.8 and 6.1.1.4'
S S 0.1246 0.1234 'International Tables Vol C Tables 4.2.6.8 and 6.1.1.4'

loop_
_geom_angle_atom_site_label_1
_geom_angle_atom_site_label_2
_geom_angle_atom_site_label_3
_geom_angle
_geom_angle_site_symmetry_1
_geom_angle_site_symmetry_3
_geom_angle_publ_flag
O1 Mn1 O1 180.0 . 7_657 ?
O1 Mn1 O5 91.89(7) 7_657 7_656 ?
O1 Mn1 O5 88.11(7) 7_657 1_556 ?
O1 Mn1 O5 88.11(7) . 7_656 ?
O1 Mn1 O5 91.89(7) . 1_556 ?
O1 Mn1 O6 92.94(7) . 6_566 ?
O1 Mn1 O6 87.06(7) 7_657 6_566 ?
O1 Mn1 O6 87.06(7) . 4_646 ?
O1 Mn1 O6 92.94(7) 7_657 4_646 ?
O5 Mn1 O5 180.0 1_556 7_656 ?
O6 Mn1 O5 91.69(7) 6_566 7_656 ?
O6 Mn1 O5 91.69(7) 4_646 1_556 ?
O6 Mn1 O5 88.31(7) 4_646 7_656 ?
O6 Mn1 O5 88.31(7) 6_566 1_556 ?
O6 Mn1 O6 180.00(10) 6_566 4_646 ?
O2 Mn2 O4 94.63(8) 1_554 . ?
O2 Mn2 O6 108.14(7) 1_554 4_645 ?
O2 Mn2 O7 162.91(7) 1_554 4_645 ?
O2 Mn2 N2 115.34(8) 1_554 . ?
O3 Mn2 O2 89.39(8) . 1_554 ?
O3 Mn2 O4 173.52(7) . . ?
O3 Mn2 O6 97.25(7) . 4_645 ?
O3 Mn2 O7 93.14(8) . 4_645 ?
O3 Mn2 N2 86.24(8) . . ?
O4 Mn2 O6 86.34(7) . 4_645 ?
O4 Mn2 O7 84.51(8) . 4_645 ?
O4 Mn2 N2 87.45(8) . . ?
O6 Mn2 O7 54.78(6) 4_645 4_645 ?
N2 Mn2 O6 136.42(8) . 4_645 ?
N2 Mn2 O7 81.70(8) . 4_645 ?
C4 S1 C5 107.33(13) . . ?
C1 O1 Mn1 152.04(17) . . ?
C1 O2 Mn2 118.70(17) . 1_556 ?
C9 O3 Mn2 133.06(17) . . ?
C10 O4 Mn2 123.74(18) . . ?
C9 O5 Mn1 134.32(16) . 1_554 ?
Mn1 O6 Mn2 108.23(7) 4_656 4_655 ?
C21 O6 Mn1 137.53(16) . 4_656 ?
C21 O6 Mn2 95.90(14) . 4_655 ?
C21 O7 Mn2 85.87(16) . 4_655 ?
C10 N1 C11 119.8(3) . . ?
C10 N1 C12 124.1(3) . . ?
C11 N1 C12 116.0(3) . . ?
C14 N2 Mn2 114.74(18) . . ?
C18 N2 Mn2 129.1(2) . . ?
C18 N2 C14 116.1(2) . . ?
O1 C1 O2 124.5(2) . . ?
O1 C1 C2 117.2(2) . . ?
O2 C1 C2 118.3(2) . . ?
C3 C2 C1 118.8(2) . . ?
C25 C2 C1 121.6(2) . . ?
C25 C2 C3 119.6(2) . . ?
C2 C3 H3 119.3 . . ?
C4 C3 C2 121.3(2) . . ?
C4 C3 H3 119.3 . . ?
C3 C4 S1 115.2(2) . . ?
C3 C4 C23 118.8(3) . . ?
C23 C4 S1 125.7(2) . . ?
S1 C5 H5A 110.8 . . ?
S1 C5 H5B 110.8 . . ?
H5A C5 H5B 108.9 . . ?
C6 C5 S1 104.74(17) . . ?
C6 C5 H5A 110.8 . . ?
C6 C5 H5B 110.8 . . ?
C7 C6 C5 119.8(2) . . ?
C22 C6 C5 120.6(2) . . ?
C22 C6 C7 119.3(2) . . ?
C6 C7 H7 119.3 . . ?
C6 C7 C8 121.3(2) . . ?
C8 C7 H7 119.3 . . ?
C7 C8 C9 120.6(2) . . ?
C7 C8 C19 118.9(2) . . ?
C19 C8 C9 120.4(2) . . ?
O3 C9 C8 115.8(2) . . ?
O5 C9 O3 125.9(2) . . ?
O5 C9 C8 118.4(2) . . ?
O4 C10 N1 120.9(3) . . ?
O4 C10 C13 118.5(3) . . ?
N1 C10 C13 120.6(3) . . ?
N1 C11 H11A 109.5 . . ?
N1 C11 H11B 109.5 . . ?
N1 C11 H11C 109.5 . . ?
H11A C11 H11B 109.5 . . ?
H11A C11 H11C 109.5 . . ?
H11B C11 H11C 109.5 . . ?
N1 C12 H12A 109.5 . . ?
N1 C12 H12B 109.5 . . ?
N1 C12 H12C 109.5 . . ?
H12A C12 H12B 109.5 . . ?
H12A C12 H12C 109.5 . . ?
H12B C12 H12C 109.5 . . ?
C10 C13 H13A 109.5 . . ?
C10 C13 H13B 109.5 . . ?
C10 C13 H13C 109.5 . . ?
H13A C13 H13B 109.5 . . ?
H13A C13 H13C 109.5 . . ?
H13B C13 H13C 109.5 . . ?
N2 C14 H14 118.4 . . ?
N2 C14 C15 123.2(3) . . ?
C15 C14 H14 118.4 . . ?
C14 C15 H15 120.6 . . ?
C14 C15 C16 118.8(3) . . ?
C16 C15 H15 120.6 . . ?
C15 C16 C16 119.3(3) . 2_655 ?
C17 C16 C15 117.4(3) . . ?
C17 C16 C16 123.4(3) . 2_655 ?
C16 C17 H17 120.2 . . ?
C16 C17 C18 119.7(3) . . ?
C18 C17 H17 120.2 . . ?
N2 C18 C17 124.8(3) . . ?
N2 C18 H18 117.6 . . ?
C17 C18 H18 117.6 . . ?
C8 C19 H19 120.0 . . ?
C20 C19 C8 120.1(2) . . ?
C20 C19 H19 120.0 . . ?
C19 C20 C21 118.4(2) . . ?
C19 C20 C22 120.3(2) . . ?
C22 C20 C21 121.0(2) . . ?
O6 C21 C20 118.7(2) . . ?
O7 C21 O6 120.5(2) . . ?
O7 C21 C20 120.6(2) . . ?
C6 C22 C20 119.9(2) . . ?
C6 C22 H22 120.0 . . ?
C20 C22 H22 120.0 . . ?
C4 C23 H23 120.0 . . ?
C24 C23 C4 119.9(3) . . ?
C24 C23 H23 120.0 . . ?
C23 C24 H24 119.5 . . ?
C23 C24 C25 121.0(3) . . ?
C25 C24 H24 119.5 . . ?
C2 C25 C24 119.3(3) . . ?
C2 C25 H25 120.4 . . ?
C24 C25 H25 120.4 . . ?
H8A O8 H8B 104.5 . . ?

loop_
_geom_bond_atom_site_label_1
_geom_bond_atom_site_label_2
_geom_bond_distance
_geom_bond_site_symmetry_2
_geom_bond_publ_flag
Mn1 O1 2.1613(18) . ?
Mn1 O1 2.1614(18) 7_657 ?
Mn1 O5 2.2058(17) 7_656 ?
Mn1 O5 2.2058(17) 1_556 ?
Mn1 O6 2.1671(16) 6_566 ?
Mn1 O6 2.1671(16) 4_646 ?
Mn2 O2 2.1204(18) 1_554 ?
Mn2 O3 2.0989(18) . ?
Mn2 O4 2.1756(19) . ?
Mn2 O6 2.2370(17) 4_645 ?
Mn2 O7 2.482(2) 4_645 ?
Mn2 N2 2.232(2) . ?
S1 C4 1.769(3) . ?
S1 C5 1.806(3) . ?
O1 C1 1.253(3) . ?
O2 C1 1.263(3) . ?
O3 C9 1.255(3) . ?
O4 C10 1.258(3) . ?
O5 C9 1.249(3) . ?
O6 C21 1.282(3) . ?
O7 C21 1.231(3) . ?
N1 C10 1.308(4) . ?
N1 C11 1.472(5) . ?
N1 C12 1.475(5) . ?
N2 C14 1.367(4) . ?
N2 C18 1.297(4) . ?
C1 C2 1.505(3) . ?
C2 C3 1.386(4) . ?
C2 C25 1.381(4) . ?
C3 H3 0.9300 . ?
C3 C4 1.383(4) . ?
C4 C23 1.388(4) . ?
C5 H5A 0.9700 . ?
C5 H5B 0.9700 . ?
C5 C6 1.514(3) . ?
C6 C7 1.388(3) . ?
C6 C22 1.385(3) . ?
C7 H7 0.9300 . ?
C7 C8 1.388(3) . ?
C8 C9 1.512(3) . ?
C8 C19 1.391(3) . ?
C10 C13 1.503(4) . ?
C11 H11A 0.9600 . ?
C11 H11B 0.9600 . ?
C11 H11C 0.9600 . ?
C12 H12A 0.9600 . ?
C12 H12B 0.9600 . ?
C12 H12C 0.9600 . ?
C13 H13A 0.9600 . ?
C13 H13B 0.9600 . ?
C13 H13C 0.9600 . ?
C14 H14 0.9300 . ?
C14 C15 1.369(4) . ?
C15 H15 0.9300 . ?
C15 C16 1.400(4) . ?
C16 C16 1.487(5) 2_655 ?
C16 C17 1.361(4) . ?
C17 H17 0.9300 . ?
C17 C18 1.377(4) . ?
C18 H18 0.9300 . ?
C19 H19 0.9300 . ?
C19 C20 1.390(3) . ?
C20 C21 1.501(3) . ?
C20 C22 1.391(3) . ?
C22 H22 0.9300 . ?
C23 H23 0.9300 . ?
C23 C24 1.382(5) . ?
C24 H24 0.9300 . ?
C24 C25 1.387(4) . ?
C25 H25 0.9300 . ?
O8 H8A 0.8501 . ?
O8 H8B 0.8501 . ?

loop_
_geom_torsion_atom_site_label_1
_geom_torsion_atom_site_label_2
_geom_torsion_atom_site_label_3
_geom_torsion_atom_site_label_4
_geom_torsion
_geom_torsion_site_symmetry_1
_geom_torsion_site_symmetry_2
_geom_torsion_site_symmetry_3
_geom_torsion_site_symmetry_4
_geom_torsion_publ_flag
Mn1 O1 C1 O2 -26.8(5) . . . . ?
Mn1 O1 C1 C2 153.3(3) . . . . ?
Mn1 O5 C9 O3 -6.5(4) 1_554 . . . ?
Mn1 O5 C9 C8 171.64(16) 1_554 . . . ?
Mn1 O6 C21 O7 106.9(3) 4_656 . . . ?
Mn1 O6 C21 C20 -78.9(3) 4_656 . . . ?
Mn2 O2 C1 O1 9.5(3) 1_556 . . . ?
Mn2 O2 C1 C2 -170.55(18) 1_556 . . . ?
Mn2 O3 C9 O5 25.0(4) . . . . ?
Mn2 O3 C9 C8 -153.26(18) . . . . ?
Mn2 O4 C10 N1 122.3(3) . . . . ?
Mn2 O4 C10 C13 -59.0(4) . . . . ?
Mn2 O6 C21 O7 -18.5(3) 4_655 . . . ?
Mn2 O6 C21 C20 155.7(2) 4_655 . . . ?
Mn2 O7 C21 O6 16.5(3) 4_655 . . . ?
Mn2 O7 C21 C20 -157.5(2) 4_655 . . . ?
Mn2 N2 C14 C15 179.9(3) . . . . ?
Mn2 N2 C18 C17 178.8(3) . . . . ?
S1 C4 C23 C24 174.0(4) . . . . ?
S1 C5 C6 C7 83.7(3) . . . . ?
S1 C5 C6 C22 -90.1(3) . . . . ?
O1 C1 C2 C3 12.2(4) . . . . ?
O1 C1 C2 C25 -169.1(3) . . . . ?
O2 C1 C2 C3 -167.8(3) . . . . ?
O2 C1 C2 C25 10.9(4) . . . . ?
N2 C14 C15 C16 0.9(5) . . . . ?
C1 C2 C3 C4 179.9(3) . . . . ?
C1 C2 C25 C24 178.8(4) . . . . ?
C2 C3 C4 S1 -174.7(2) . . . . ?
C2 C3 C4 C23 0.3(5) . . . . ?
C3 C2 C25 C24 -2.4(6) . . . . ?
C3 C4 C23 C24 -0.4(6) . . . . ?
C4 S1 C5 C6 -177.97(18) . . . . ?
C4 C23 C24 C25 -0.9(8) . . . . ?
C5 S1 C4 C3 -163.4(2) . . . . ?
C5 S1 C4 C23 22.0(4) . . . . ?
C5 C6 C7 C8 -173.2(2) . . . . ?
C5 C6 C22 C20 176.8(2) . . . . ?
C6 C7 C8 C9 171.7(2) . . . . ?
C6 C7 C8 C19 -4.0(4) . . . . ?
C7 C6 C22 C20 3.0(4) . . . . ?
C7 C8 C9 O3 11.5(3) . . . . ?
C7 C8 C9 O5 -166.9(2) . . . . ?
C7 C8 C19 C20 3.6(4) . . . . ?
C8 C19 C20 C21 174.4(2) . . . . ?
C8 C19 C20 C22 0.0(4) . . . . ?
C9 C8 C19 C20 -172.1(2) . . . . ?
C11 N1 C10 O4 -0.6(5) . . . . ?
C11 N1 C10 C13 -179.2(3) . . . . ?
C12 N1 C10 O4 -175.6(3) . . . . ?
C12 N1 C10 C13 5.8(5) . . . . ?
C14 N2 C18 C17 3.0(5) . . . . ?
C14 C15 C16 C16 -177.3(3) . . . 2_655 ?
C14 C15 C16 C17 2.5(5) . . . . ?
C15 C16 C17 C18 -3.2(5) . . . . ?
C16 C16 C17 C18 176.6(3) 2_655 . . . ?
C16 C17 C18 N2 0.4(6) . . . . ?
C18 N2 C14 C15 -3.6(5) . . . . ?
C19 C8 C9 O3 -172.9(2) . . . . ?
C19 C8 C9 O5 8.7(4) . . . . ?
C19 C20 C21 O6 -163.3(2) . . . . ?
C19 C20 C21 O7 10.8(4) . . . . ?
C19 C20 C22 C6 -3.4(4) . . . . ?
C21 C20 C22 C6 -177.6(2) . . . . ?
C22 C6 C7 C8 0.7(4) . . . . ?
C22 C20 C21 O6 11.0(4) . . . . ?
C22 C20 C21 O7 -174.9(3) . . . . ?
C23 C24 C25 C2 2.4(7) . . . . ?
C25 C2 C3 C4 1.2(4) . . . . ?
